data_9009224
loop_
_publ_author_name
'Finger, L. W.'
'Hazen, R. M.'
'Downs, R. T.'
'Meng, R. L.'
'Chu, C. W.'

_publ_section_title
;
 Crystal chemistry of HgBa2CaCu2O8+d and HgBa2Ca2Cu3O8+d
 Single-crystal X-ray diffraction results
 Sample: Hg-1223 superconductor
;
_journal_name_full 'Physica C'
_journal_page_first 216
_journal_page_last 221
_journal_paper_doi 10.1016/0921-4534(94)90197-X
_journal_volume 226
_journal_year 1994
_chemical_formula_structural HgBa2Ca2Cu3O8+delta
_chemical_formula_sum 'Ba2 Ca2 Cu3.18 Hg0.82 O12.13'
_space_group_IT_number 123
_symmetry_space_group_name_Hall '-P 4 2'
_symmetry_space_group_name_H-M 'P 4/m m m'
_cell_angle_alpha 90
_cell_angle_beta 90
_cell_angle_gamma 90
_cell_length_a 3.842
_cell_length_b 3.842
_cell_length_c 15.832
_cell_formula_units_Z 1
_cell_volume 233.696
_database_code_amcsd 0015066
_exptl_crystal_density_diffrn 6.505
_cod_original_formula_sum 'Hg.82 Cu3.18 Ba2 Ca2 O12.13'
_cod_database_code 9009224
_amcsd_formula_title HgBa2Ca2Cu3O8+delta

loop_
_space_group_symop_operation_xyz
x,y,z
-y,-x,z
y,x,-z
y,-x,-z
-y,x,z
x,-y,z
-x,y,-z
x,y,-z
-x,-y,z
y,x,z
-y,-x,-z
-y,x,-z
y,-x,z
-x,y,z
x,-y,-z
-x,-y,-z

loop_
_atom_site_aniso_label
_atom_site_aniso_U_11
_atom_site_aniso_U_22
_atom_site_aniso_U_33
_atom_site_aniso_U_12
_atom_site_aniso_U_13
_atom_site_aniso_U_23
Hg 0.01935 0.01935 0.02565 0.00000 0.00000 0.00000
Cu 0.01935 0.01935 0.02565 0.00000 0.00000 0.00000
Ba 0.00577 0.00577 0.00660 0.00000 0.00000 0.00000
Ca 0.00297 0.00297 0.00419 0.00000 0.00000 0.00000
Cu1 0.00086 0.00086 0.00584 0.00000 0.00000 0.00000
Cu2 0.00040 0.00040 0.00648 0.00000 0.00000 0.00000
O1 0.01264 0.01264 0.02489 0.00000 0.00000 0.00000
O2 0.00565 0.00565 0.00635 0.00000 0.00000 0.00000
O3 0.01599 0.01599 0.03340 0.00000 0.00000 0.00000

loop_
_atom_site_label
_atom_site_fract_x
_atom_site_fract_y
_atom_site_fract_z
_atom_site_occupancy
_atom_site_U_iso_or_equiv
Hg 0.00000 0.00000 0.00000 0.82000 0.02140
Cu 0.00000 0.00000 0.00000 0.18000 0.02140
Ba 0.50000 0.50000 0.17491 1.00000 0.00608
Ca 0.50000 0.50000 0.39758 1.00000 0.00342
Cu1 0.00000 0.00000 0.50000 1.00000 0.00253
Cu2 0.00000 0.00000 0.30068 1.00000 0.00241
O1 0.00000 0.50000 0.50000 1.00000 0.01672
O2 0.50000 0.00000 0.30600 1.00000 0.00583
O3 0.00000 0.00000 0.12280 1.00000 0.02178
O4 0.50000 0.36000 0.00000 1.00000 0.01013
O5 0.50000 0.50000 0.00000 0.13000 0.01013

loop_
_cod_related_entry_id
_cod_related_entry_database
_cod_related_entry_code
1 AMCSD 0015066
